data_4026754
loop_
_publ_author_name
'David A. Kennedy'
'Nagarajan Vembu'
'Frank R. Fronczek'
'Marc Devocelle'

_publ_section_title
;
 Synthesis of Mutual Azo Prodrugs of Anti-inflammatory Agents and Peptides
 Facilitated by \a-Aminoisobutyric Acid
;
_journal_name_full 'Journal of Organic Chemistry'
_journal_page_first 9641
_journal_page_last 9647
_journal_paper_doi 10.1021/jo201358e
_journal_volume 76
_journal_year 2011
_chemical_compound_source synthesized
_chemical_formula_iupac 'C17 H26 N2 O4'
_chemical_formula_moiety 'C17 H26 N2 O4'
_chemical_formula_sum 'C17 H26 N2 O4'
_chemical_formula_weight 322.40
_chemical_melting_point 352
_chemical_name_systematic
; 
Methyl 2-{2-[4-(2-tert-butoxy-2-oxoethyl)phenyl]hydrazinyl}-2-methylpropanoate

;
_space_group_IT_number 2
_symmetry_cell_setting triclinic
_symmetry_space_group_name_Hall '-P 1'
_symmetry_space_group_name_H-M 'P -1'
_atom_sites_solution_hydrogens geom
_atom_sites_solution_primary direct
_atom_sites_solution_secondary difmap
_audit_creation_method SHELXL-97
_cell_angle_alpha 78.730(13)
_cell_angle_beta 81.125(12)
_cell_angle_gamma 83.834(12)
_cell_formula_units_Z 2
_cell_length_a 5.7594(10)
_cell_length_b 9.521(2)
_cell_length_c 16.404(3)
_cell_measurement_reflns_used 3987
_cell_measurement_temperature 90(2)
_cell_measurement_theta_max 27.9
_cell_measurement_theta_min 2.5
_cell_volume 868.8(3)
_computing_cell_refinement 'Denzo&Scalepack (Otwinowski&Minor, 1997)'
_computing_data_collection 'COLLECT (Nonius, 2000)'
_computing_data_reduction Denzo&Scalepack
_computing_molecular_graphics 'PLATON (Spek, 2003)'
_computing_publication_material SHELXL97
_computing_structure_refinement 'SHELXL97 (Sheldrick, 1997)'
_computing_structure_solution 'SHELXS97 (Sheldrick, 1997)'
_diffrn_ambient_temperature 90(2)
_diffrn_measured_fraction_theta_full 0.994
_diffrn_measured_fraction_theta_max 0.994
_diffrn_measurement_device_type 'Nonius KappaCCD (with Oxford Cryostream)'
_diffrn_measurement_method '\w scans with \k offsets'
_diffrn_radiation_monochromator graphite
_diffrn_radiation_source 'fine-focus sealed tube'
_diffrn_radiation_type MoK\a
_diffrn_radiation_wavelength 0.71073
_diffrn_reflns_av_R_equivalents 0.0279
_diffrn_reflns_av_sigmaI/netI 0.0420
_diffrn_reflns_limit_h_max 7
_diffrn_reflns_limit_h_min -7
_diffrn_reflns_limit_k_max 12
_diffrn_reflns_limit_k_min -12
_diffrn_reflns_limit_l_max 21
_diffrn_reflns_limit_l_min -21
_diffrn_reflns_number 19417
_diffrn_reflns_theta_full 27.89
_diffrn_reflns_theta_max 27.89
_diffrn_reflns_theta_min 2.56
_diffrn_standards_decay_% none
_exptl_absorpt_coefficient_mu 0.088
_exptl_absorpt_correction_type none
_exptl_crystal_colour colorless
_exptl_crystal_density_diffrn 1.232
_exptl_crystal_description plate
_exptl_crystal_F_000 348
_exptl_crystal_size_max 0.40
_exptl_crystal_size_mid 0.20
_exptl_crystal_size_min 0.03
_refine_diff_density_max 0.300
_refine_diff_density_min -0.257
_refine_diff_density_rms 0.047
_refine_ls_extinction_method none
_refine_ls_goodness_of_fit_ref 1.029
_refine_ls_hydrogen_treatment mixed
_refine_ls_matrix_type full
_refine_ls_number_parameters 312
_refine_ls_number_reflns 4143
_refine_ls_number_restraints 0
_refine_ls_restrained_S_all 1.029
_refine_ls_R_factor_all 0.0745
_refine_ls_R_factor_gt 0.0472
_refine_ls_shift/su_max 0.000
_refine_ls_shift/su_mean 0.000
_refine_ls_structure_factor_coef Fsqd
_refine_ls_weighting_details 'calc w=1/[\s^2^(Fo^2^)+(0.0422P)^2^+0.4490P] where P=(Fo^2^+2Fc^2^)/3'
_refine_ls_weighting_scheme calc
_refine_ls_wR_factor_gt 0.1022
_refine_ls_wR_factor_ref 0.1151
_reflns_number_gt 3011
_reflns_number_total 4143
_reflns_threshold_expression 'I >2\s(I)'
_cod_data_source_file jo201358e_si_004.cif
_cod_data_source_block dk261
_cod_database_code 4026754

loop_
_symmetry_equiv_pos_as_xyz
'x, y, z'
'-x, -y, -z'

loop_
_atom_site_label
_atom_site_type_symbol
_atom_site_fract_x
_atom_site_fract_y
_atom_site_fract_z
_atom_site_U_iso_or_equiv
_atom_site_adp_type
_atom_site_occupancy
_atom_site_symmetry_multiplicity
_atom_site_calc_flag
C1 C 0.3235(3) 0.20202(16) 0.17708(9) 0.0178(3) Uani 1 1 d
C2 C 0.1352(3) 0.13871(17) 0.23079(9) 0.0196(3) Uani 1 1 d
C3 C 0.1707(3) 0.00275(17) 0.27853(9) 0.0202(3) Uani 1 1 d
C4 C 0.3900(3) -0.07427(16) 0.27477(9) 0.0182(3) Uani 1 1 d
C5 C 0.5775(3) -0.00985(17) 0.22136(9) 0.0195(3) Uani 1 1 d
C6 C 0.5457(3) 0.12637(17) 0.17329(9) 0.0193(3) Uani 1 1 d
N7 N 0.2958(2) 0.34140(14) 0.13031(8) 0.0204(3) Uani 1 1 d
N8 N 0.0610(2) 0.39921(14) 0.12364(8) 0.0193(3) Uani 1 1 d
C9 C 0.0123(3) 0.54208(17) 0.14547(9) 0.0195(3) Uani 1 1 d
C10 C -0.2447(3) 0.5902(2) 0.13354(11) 0.0250(4) Uani 1 1 d
C11 C 0.0507(3) 0.5347(2) 0.23623(10) 0.0250(4) Uani 1 1 d
C12 C 0.1640(3) 0.65121(16) 0.08500(9) 0.0185(3) Uani 1 1 d
O13 O 0.26082(19) 0.63382(12) 0.01638(7) 0.0227(3) Uani 1 1 d
O14 O 0.1679(2) 0.77147(12) 0.11504(7) 0.0278(3) Uani 1 1 d
C15 C 0.2886(4) 0.8864(2) 0.05919(12) 0.0310(4) Uani 1 1 d
C16 C 0.4174(3) -0.22408(17) 0.32712(10) 0.0205(3) Uani 1 1 d
C17 C 0.5888(3) -0.23633(16) 0.38995(9) 0.0187(3) Uani 1 1 d
O18 O 0.7997(2) -0.24969(14) 0.37150(7) 0.0320(3) Uani 1 1 d
O19 O 0.47820(19) -0.23012(14) 0.46674(7) 0.0275(3) Uani 1 1 d
C20 C 0.6112(3) -0.2543(2) 0.53987(11) 0.0361(5) Uani 1 1 d
C21 C 0.7865(4) -0.1434(3) 0.53001(15) 0.0448(5) Uani 1 1 d
C22 C 0.7321(8) -0.4037(3) 0.5490(2) 0.0721(10) Uani 1 1 d
C23 C 0.4154(5) -0.2240(5) 0.61121(15) 0.0792(12) Uani 1 1 d
H2 H -0.018(3) 0.189(2) 0.2337(11) 0.026(5) Uiso 1 1 d
H3 H 0.038(3) -0.0431(19) 0.3151(11) 0.026(5) Uiso 1 1 d
H5 H 0.729(3) -0.0598(19) 0.2177(11) 0.022(4) Uiso 1 1 d
H6 H 0.677(3) 0.1701(19) 0.1375(11) 0.024(4) Uiso 1 1 d
H7 H 0.401(3) 0.362(2) 0.0843(12) 0.030(5) Uiso 1 1 d
H8 H 0.023(3) 0.400(2) 0.0717(13) 0.031(5) Uiso 1 1 d
H10A H -0.344(3) 0.519(2) 0.1699(12) 0.035(5) Uiso 1 1 d
H10B H -0.265(3) 0.588(2) 0.0756(12) 0.027(5) Uiso 1 1 d
H10C H -0.287(3) 0.688(2) 0.1482(12) 0.030(5) Uiso 1 1 d
H11A H 0.216(3) 0.502(2) 0.2439(12) 0.030(5) Uiso 1 1 d
H11B H 0.007(3) 0.630(2) 0.2535(12) 0.032(5) Uiso 1 1 d
H11C H -0.052(4) 0.463(2) 0.2715(13) 0.037(5) Uiso 1 1 d
H15A H 0.206(3) 0.919(2) 0.0087(13) 0.033(5) Uiso 1 1 d
H15B H 0.275(4) 0.960(2) 0.0904(14) 0.046(6) Uiso 1 1 d
H15C H 0.451(4) 0.851(2) 0.0410(13) 0.038(6) Uiso 1 1 d
H16A H 0.266(3) -0.251(2) 0.3569(11) 0.027(5) Uiso 1 1 d
H16B H 0.484(3) -0.2942(19) 0.2905(11) 0.023(4) Uiso 1 1 d
H21A H 0.853(4) -0.157(2) 0.5835(15) 0.052(6) Uiso 1 1 d
H21B H 0.704(5) -0.040(3) 0.5174(17) 0.081(9) Uiso 1 1 d
H21C H 0.921(5) -0.157(3) 0.4846(16) 0.064(7) Uiso 1 1 d
H22A H 0.848(6) -0.423(3) 0.500(2) 0.093(11) Uiso 1 1 d
H22B H 0.596(6) -0.458(3) 0.5621(19) 0.087(10) Uiso 1 1 d
H22C H 0.806(5) -0.424(3) 0.6015(19) 0.082(9) Uiso 1 1 d
H23A H 0.275(6) -0.261(4) 0.614(2) 0.095(11) Uiso 1 1 d
H23B H 0.488(5) -0.251(3) 0.6661(18) 0.076(8) Uiso 1 1 d
H23C H 0.410(3) -0.3350(19) 0.6135(10) 0.012(4) Uiso 1 1 d

loop_
_atom_site_aniso_label
_atom_site_aniso_U_11
_atom_site_aniso_U_22
_atom_site_aniso_U_33
_atom_site_aniso_U_23
_atom_site_aniso_U_13
_atom_site_aniso_U_12
C1 0.0208(7) 0.0189(7) 0.0148(7) -0.0028(6) -0.0037(6) -0.0055(6)
C2 0.0175(7) 0.0224(8) 0.0190(7) -0.0029(6) -0.0024(6) -0.0033(6)
C3 0.0196(7) 0.0247(8) 0.0166(7) -0.0017(6) -0.0013(6) -0.0080(6)
C4 0.0228(7) 0.0191(7) 0.0143(7) -0.0034(6) -0.0051(6) -0.0054(6)
C5 0.0183(7) 0.0228(8) 0.0185(7) -0.0047(6) -0.0043(6) -0.0018(6)
C6 0.0183(7) 0.0235(8) 0.0166(7) -0.0037(6) -0.0010(6) -0.0059(6)
N7 0.0169(6) 0.0218(7) 0.0201(7) 0.0016(5) -0.0011(5) -0.0032(5)
N8 0.0180(6) 0.0202(7) 0.0203(7) -0.0028(5) -0.0051(5) -0.0024(5)
C9 0.0192(7) 0.0225(8) 0.0170(7) -0.0038(6) -0.0019(6) -0.0037(6)
C10 0.0185(8) 0.0294(9) 0.0279(9) -0.0074(7) -0.0026(7) -0.0025(7)
C11 0.0277(9) 0.0303(9) 0.0175(8) -0.0041(7) -0.0016(7) -0.0074(7)
C12 0.0171(7) 0.0208(8) 0.0187(7) -0.0031(6) -0.0062(6) -0.0021(6)
O13 0.0255(6) 0.0236(6) 0.0181(6) -0.0029(4) 0.0002(4) -0.0043(5)
O14 0.0388(7) 0.0221(6) 0.0240(6) -0.0069(5) 0.0006(5) -0.0113(5)
C15 0.0440(11) 0.0219(9) 0.0283(9) -0.0027(7) -0.0038(8) -0.0133(8)
C16 0.0237(8) 0.0204(8) 0.0179(7) -0.0019(6) -0.0041(6) -0.0057(6)
C17 0.0227(8) 0.0154(7) 0.0174(7) -0.0017(6) -0.0011(6) -0.0038(6)
O18 0.0214(6) 0.0482(8) 0.0264(6) -0.0102(6) -0.0008(5) -0.0002(5)
O19 0.0221(6) 0.0452(7) 0.0159(5) -0.0049(5) -0.0019(4) -0.0079(5)
C20 0.0319(9) 0.0606(13) 0.0178(8) -0.0045(8) -0.0082(7) -0.0098(9)
C21 0.0375(11) 0.0639(15) 0.0430(12) -0.0262(11) -0.0143(10) -0.0060(10)
C22 0.116(3) 0.0516(16) 0.0549(17) 0.0178(13) -0.0574(19) -0.0186(17)
C23 0.0476(15) 0.171(4) 0.0272(12) -0.0280(17) 0.0035(11) -0.0390(19)

loop_
_atom_type_symbol
_atom_type_description
_atom_type_scat_dispersion_real
_atom_type_scat_dispersion_imag
_atom_type_scat_source
C C 0.0033 0.0016 'International Tables Vol C Tables 4.2.6.8 and 6.1.1.4'
H H 0.0000 0.0000 'International Tables Vol C Tables 4.2.6.8 and 6.1.1.4'
N N 0.0061 0.0033 'International Tables Vol C Tables 4.2.6.8 and 6.1.1.4'
O O 0.0106 0.0060 'International Tables Vol C Tables 4.2.6.8 and 6.1.1.4'

loop_
_geom_angle_atom_site_label_1
_geom_angle_atom_site_label_2
_geom_angle_atom_site_label_3
_geom_angle
_geom_angle_publ_flag
C2 C1 C6 118.74(14) ?
C2 C1 N7 121.40(14) ?
C6 C1 N7 119.80(13) ?
C3 C2 C1 119.92(15) ?
C3 C2 H2 120.7(11) ?
C1 C2 H2 119.4(11) ?
C2 C3 C4 121.96(14) ?
C2 C3 H3 120.2(11) ?
C4 C3 H3 117.8(11) ?
C3 C4 C5 117.74(14) ?
C3 C4 C16 119.66(14) ?
C5 C4 C16 122.59(14) ?
C6 C5 C4 121.16(14) ?
C6 C5 H5 119.4(11) ?
C4 C5 H5 119.5(11) ?
C5 C6 C1 120.48(14) ?
C5 C6 H6 120.3(11) ?
C1 C6 H6 119.2(11) ?
C1 N7 N8 116.26(12) y
C1 N7 H7 115.7(12) ?
N8 N7 H7 116.2(12) ?
N7 N8 C9 113.17(12) y
N7 N8 H8 111.4(12) ?
C9 N8 H8 110.8(12) ?
N8 C9 C11 109.62(13) ?
N8 C9 C10 106.76(13) ?
C11 C9 C10 111.03(13) ?
N8 C9 C12 111.18(12) ?
C11 C9 C12 111.46(13) ?
C10 C9 C12 106.66(13) ?
C9 C10 H10A 107.8(11) ?
C9 C10 H10B 108.6(11) ?
H10A C10 H10B 106.9(16) ?
C9 C10 H10C 109.6(11) ?
H10A C10 H10C 111.2(15) ?
H10B C10 H10C 112.6(15) ?
C9 C11 H11A 110.8(11) ?
C9 C11 H11B 110.6(11) ?
H11A C11 H11B 110.3(16) ?
C9 C11 H11C 107.1(12) ?
H11A C11 H11C 108.5(16) ?
H11B C11 H11C 109.4(16) ?
O13 C12 O14 123.54(14) y
O13 C12 C9 124.26(14) ?
O14 C12 C9 112.13(13) ?
C12 O14 C15 116.25(13) y
O14 C15 H15A 109.5(11) ?
O14 C15 H15B 104.5(13) ?
H15A C15 H15B 109.4(18) ?
O14 C15 H15C 109.6(12) ?
H15A C15 H15C 108.9(16) ?
H15B C15 H15C 114.7(18) ?
C17 C16 C4 113.08(13) ?
C17 C16 H16A 108.8(11) ?
C4 C16 H16A 109.7(11) ?
C17 C16 H16B 105.0(10) ?
C4 C16 H16B 110.1(10) ?
H16A C16 H16B 110.1(15) ?
O18 C17 O19 124.83(15) y
O18 C17 C16 123.30(14) y
O19 C17 C16 111.87(13) y
C17 O19 C20 120.94(13) y
O19 C20 C22 108.58(17) y
O19 C20 C21 111.44(16) y
C22 C20 C21 111.1(2) ?
O19 C20 C23 101.82(16) y
C22 C20 C23 116.7(3) ?
C21 C20 C23 106.9(2) ?
C20 C21 H21A 107.5(14) ?
C20 C21 H21B 110.6(16) ?
H21A C21 H21B 110(2) ?
C20 C21 H21C 111.5(15) ?
H21A C21 H21C 107.5(19) ?
H21B C21 H21C 110(2) ?
C20 C22 H22A 114.9(19) ?
C20 C22 H22B 99.2(19) ?
H22A C22 H22B 117(3) ?
C20 C22 H22C 108.9(17) ?
H22A C22 H22C 112(3) ?
H22B C22 H22C 105(2) ?
C20 C23 H23A 118(2) ?
C20 C23 H23B 107.0(15) ?
H23A C23 H23B 113(3) ?
C20 C23 H23C 77.4(10) ?
H23A C23 H23C 60(2) ?
H23B C23 H23C 86.9(19) ?

loop_
_geom_bond_atom_site_label_1
_geom_bond_atom_site_label_2
_geom_bond_distance
_geom_bond_publ_flag
C1 C2 1.398(2) ?
C1 C6 1.399(2) ?
C1 N7 1.403(2) y
C2 C3 1.388(2) ?
C2 H2 0.957(19) ?
C3 C4 1.390(2) ?
C3 H3 0.980(18) ?
C4 C5 1.396(2) ?
C4 C16 1.520(2) ?
C5 C6 1.390(2) ?
C5 H5 0.946(18) ?
C6 H6 0.960(18) ?
N7 N8 1.4161(18) y
N7 H7 0.89(2) ?
N8 C9 1.461(2) y
N8 H8 0.91(2) ?
C9 C11 1.526(2) ?
C9 C10 1.533(2) ?
C9 C12 1.534(2) ?
C10 H10A 0.98(2) ?
C10 H10B 0.979(19) ?
C10 H10C 1.004(19) ?
C11 H11A 0.99(2) ?
C11 H11B 1.00(2) ?
C11 H11C 0.99(2) ?
C12 O13 1.2102(18) y
C12 O14 1.3356(19) y
O14 C15 1.447(2) y
C15 H15A 1.00(2) ?
C15 H15B 0.94(2) ?
C15 H15C 0.98(2) ?
C16 C17 1.514(2) ?
C16 H16A 0.966(19) ?
C16 H16B 0.993(18) ?
C17 O18 1.2045(19) y
C17 O19 1.3302(18) y
O19 C20 1.489(2) y
C20 C22 1.505(4) ?
C20 C21 1.508(3) ?
C20 C23 1.542(3) ?
C21 H21A 0.99(2) ?
C21 H21B 1.04(3) ?
C21 H21C 1.00(3) ?
C22 H22A 1.00(3) ?
C22 H22B 0.96(3) ?
C22 H22C 0.99(3) ?
C23 H23A 0.91(4) ?
C23 H23B 1.03(3) ?
C23 H23C 1.053(17) ?

loop_
_geom_hbond_atom_site_label_D
_geom_hbond_atom_site_label_H
_geom_hbond_atom_site_label_A
_geom_hbond_distance_DH
_geom_hbond_distance_HA
_geom_hbond_distance_DA
_geom_hbond_angle_DHA
_geom_hbond_site_symmetry_A
_geom_hbond_publ_flag
C21 H21C O18 1.00(3) 2.43(3) 2.957(2) 112.3(18) . y
C22 H22A O18 1.00(3) 2.44(3) 2.981(3) 114(2) . y
N7 H7 O13 0.89(2) 2.35(2) 3.2216(18) 164.6(17) 2_665 y
N8 H8 O13 0.91(2) 2.42(2) 3.2452(18) 150.0(16) 2_565 y
C3 H3 O18 0.980(18) 2.468(19) 3.366(2) 152.3(14) 1_455 y
C11 H11B O18 1.00(2) 2.52(2) 3.373(2) 143.4(15) 1_465 y
C15 H15B Cg1 0.94(2) 2.728 3.577 151.29 1_565 y
C23 H23B Cg1 1.03(3) 3.025 3.776 130.75 2_656 y

loop_
_geom_torsion_atom_site_label_1
_geom_torsion_atom_site_label_2
_geom_torsion_atom_site_label_3
_geom_torsion_atom_site_label_4
_geom_torsion
_geom_torsion_publ_flag
C6 C1 C2 C3 -0.5(2) ?
N7 C1 C2 C3 -177.58(14) ?
C1 C2 C3 C4 -0.1(2) ?
C2 C3 C4 C5 0.5(2) ?
C2 C3 C4 C16 -178.70(14) ?
C3 C4 C5 C6 -0.3(2) ?
C16 C4 C5 C6 178.92(14) ?
C4 C5 C6 C1 -0.3(2) ?
C2 C1 C6 C5 0.7(2) ?
N7 C1 C6 C5 177.86(14) ?
C2 C1 N7 N8 -15.5(2) ?
C6 C1 N7 N8 167.46(13) ?
C1 N7 N8 C9 129.19(13) y
N7 N8 C9 C11 -60.72(16) ?
N7 N8 C9 C10 178.94(12) ?
N7 N8 C9 C12 62.98(16) ?
N8 C9 C12 O13 18.9(2) ?
C11 C9 C12 O13 141.54(16) ?
C10 C9 C12 O13 -97.13(18) ?
N8 C9 C12 O14 -164.20(13) ?
C11 C9 C12 O14 -41.56(18) ?
C10 C9 C12 O14 79.78(16) ?
O13 C12 O14 C15 2.4(2) ?
C9 C12 O14 C15 -174.48(14) ?
C3 C4 C16 C17 -118.87(16) ?
C5 C4 C16 C17 61.93(19) ?
C4 C16 C17 O18 -79.6(2) ?
C4 C16 C17 O19 100.18(16) ?
O18 C17 O19 C20 -6.2(2) ?
C16 C17 O19 C20 173.97(14) ?
C17 O19 C20 C22 -60.9(2) ?
C17 O19 C20 C21 61.8(2) ?
C17 O19 C20 C23 175.5(2) ?

loop_
_cod_related_entry_id
_cod_related_entry_database
_cod_related_entry_code
1 ChemSpider 30659431
